data_4123249
loop_
_publ_author_name
'Komarov, Igor V.'
'Yanik, Stanislav'
'Ishchenko, Aleksandr Yu'
'Davies, John E.'
'Goodman, Jonathan M.'
'Kirby, Anthony J.'

_publ_section_title
;
 The Most Reactive Amide As a Transition-State Mimic For cis-trans
 Interconversion.
;
_journal_issue 2
_journal_name_full 'Journal of the American Chemical Society'
_journal_page_first 926
_journal_page_last 930
_journal_paper_doi 10.1021/ja511460a
_journal_volume 137
_journal_year 2015
_chemical_formula_moiety 'C10 H15 N O'
_chemical_formula_sum 'C10 H15 N O'
_chemical_formula_weight 165.23
_chemical_name_systematic
; 
 ? 
;
_space_group_IT_number 62
_symmetry_cell_setting orthorhombic
_symmetry_space_group_name_Hall '-P 2ac 2n'
_symmetry_space_group_name_H-M 'P n m a'
_atom_sites_solution_hydrogens geom
_atom_sites_solution_primary direct
_atom_sites_solution_secondary difmap
_audit_creation_method SHELXL-97
_cell_angle_alpha 90.00
_cell_angle_beta 90.00
_cell_angle_gamma 90.00
_cell_formula_units_Z 4
_cell_length_a 12.744(2)
_cell_length_b 6.6351(9)
_cell_length_c 10.4218(9)
_cell_measurement_reflns_used 2425
_cell_measurement_temperature 180(2)
_cell_measurement_theta_max 27.48
_cell_measurement_theta_min 1.00
_cell_volume 881.2(2)
_computing_cell_refinement 'HKL Scalepack (Otwinowski & Minor 1997)'
_computing_data_collection 'Collect (Nonius B.V. 1998)'
_computing_data_reduction
;
 HKL Denzo and Scalepack (Otwinowski & Minor 1997)
;
_computing_publication_material 'SHELXL-97 (Sheldrick 1997)'
_computing_structure_refinement 'SHELXL-97 (Sheldrick 1997)'
_computing_structure_solution 'SIR-92 (Altomare et al. 1994)'
_diffrn_ambient_temperature 180(2)
_diffrn_measured_fraction_theta_full 0.994
_diffrn_measured_fraction_theta_max 0.994
_diffrn_measurement_device_type 'Nonius Kappa CCD'
_diffrn_measurement_method 'Thin slice \w and \f scans'
_diffrn_radiation_source 'fine-focus sealed tube'
_diffrn_radiation_type MoK\a
_diffrn_radiation_wavelength 0.71073
_diffrn_reflns_av_R_equivalents 0.0425
_diffrn_reflns_av_sigmaI/netI 0.0475
_diffrn_reflns_limit_h_max 13
_diffrn_reflns_limit_h_min -16
_diffrn_reflns_limit_k_max 8
_diffrn_reflns_limit_k_min -8
_diffrn_reflns_limit_l_max 9
_diffrn_reflns_limit_l_min -13
_diffrn_reflns_number 4320
_diffrn_reflns_theta_full 27.56
_diffrn_reflns_theta_max 27.56
_diffrn_reflns_theta_min 3.75
_exptl_absorpt_coefficient_mu 0.080
_exptl_absorpt_correction_type none
_exptl_crystal_colour colourless
_exptl_crystal_density_diffrn 1.245
_exptl_crystal_density_method 'not measured'
_exptl_crystal_description block
_exptl_crystal_F_000 360
_exptl_crystal_size_max 0.21
_exptl_crystal_size_mid 0.19
_exptl_crystal_size_min 0.16
_refine_diff_density_max 0.209
_refine_diff_density_min -0.149
_refine_diff_density_rms 0.037
_refine_ls_extinction_method none
_refine_ls_goodness_of_fit_ref 1.021
_refine_ls_hydrogen_treatment mixed
_refine_ls_matrix_type full
_refine_ls_number_parameters 69
_refine_ls_number_reflns 1099
_refine_ls_number_restraints 0
_refine_ls_restrained_S_all 1.021
_refine_ls_R_factor_all 0.0692
_refine_ls_R_factor_gt 0.0426
_refine_ls_shift/su_max 0.002
_refine_ls_shift/su_mean 0.000
_refine_ls_structure_factor_coef Fsqd
_refine_ls_weighting_details 'calc w=1/[\s^2^(Fo^2^)+(0.0474P)^2^+0.1549P] where P=(Fo^2^+2Fc^2^)/3'
_refine_ls_weighting_scheme calc
_refine_ls_wR_factor_gt 0.0994
_refine_ls_wR_factor_ref 0.1114
_reflns_number_gt 774
_reflns_number_total 1099
_reflns_threshold_expression >2sigma(I)
_cod_data_source_file ja511460a_si_001.cif
_cod_data_source_block ak9901
_cod_depositor_comments 'Adding full bibliography for 4123249--4123250.cif.'
_cod_original_cell_volume 881.3(2)
_cod_original_sg_symbol_H-M Pnma
_cod_database_code 4123249

loop_
_symmetry_equiv_pos_as_xyz
'x, y, z'
'x+1/2, -y+1/2, -z+1/2'
'-x, y+1/2, -z'
'-x+1/2, -y, z+1/2'
'-x, -y, -z'
'-x-1/2, y-1/2, z-1/2'
'x, -y-1/2, z'
'x-1/2, y, -z-1/2'

loop_
_atom_site_label
_atom_site_type_symbol
_atom_site_fract_x
_atom_site_fract_y
_atom_site_fract_z
_atom_site_U_iso_or_equiv
_atom_site_adp_type
_atom_site_occupancy
_atom_site_symmetry_multiplicity
_atom_site_calc_flag
_atom_site_refinement_flags
O1 O 0.97958(11) 0.2500 -0.00725(11) 0.0414(4) Uani 1 2 d S
N1 N 0.95044(12) 0.2500 0.21088(13) 0.0336(4) Uani 1 2 d S
C1 C 1.01716(15) 0.2500 0.09841(16) 0.0292(4) Uani 1 2 d S
C2 C 1.13440(15) 0.2500 0.12621(17) 0.0333(5) Uani 1 2 d S
C3 C 1.15805(10) 0.4380(2) 0.20852(12) 0.0368(4) Uani 1 1 d .
H3A H 1.2331 0.4388 0.2331 0.044 Uiso 1 1 calc R
H3B H 1.1437 0.5614 0.1580 0.044 Uiso 1 1 calc R
C4 C 1.08997(11) 0.4370(2) 0.32913(12) 0.0359(4) Uani 1 1 d .
H4A H 1.1039 0.5612 0.3808 0.043 Uiso 1 1 calc R
C5 C 0.97516(11) 0.4327(2) 0.28770(12) 0.0380(4) Uani 1 1 d .
H5A H 0.9298 0.4357 0.3648 0.046 Uiso 1 1 calc R
H5B H 0.9596 0.5543 0.2361 0.046 Uiso 1 1 calc R
C6 C 1.19756(19) 0.2500 0.0023(2) 0.0554(7) Uani 1 2 d S
H6A H 1.1776(15) 0.374(3) -0.0491(16) 0.083 Uiso 1 1 d .
H6B H 1.276(2) 0.2500 0.023(2) 0.083 Uiso 1 2 d S
C7 C 1.11411(17) 0.2500 0.40944(17) 0.0395(5) Uani 1 2 d S
H7A H 1.1889 0.2500 0.4351 0.047 Uiso 1 2 calc SR
H7B H 1.0707 0.2500 0.4882 0.047 Uiso 1 2 calc SR

loop_
_atom_site_aniso_label
_atom_site_aniso_U_11
_atom_site_aniso_U_22
_atom_site_aniso_U_33
_atom_site_aniso_U_23
_atom_site_aniso_U_13
_atom_site_aniso_U_12
O1 0.0447(9) 0.0468(9) 0.0327(7) 0.000 -0.0112(6) 0.000
N1 0.0278(8) 0.0401(9) 0.0329(8) 0.000 -0.0003(6) 0.000
C1 0.0304(10) 0.0277(9) 0.0294(9) 0.000 -0.0035(7) 0.000
C2 0.0246(10) 0.0458(12) 0.0297(9) 0.000 -0.0002(7) 0.000
C3 0.0317(8) 0.0372(8) 0.0416(7) 0.0059(6) -0.0057(6) -0.0044(6)
C4 0.0406(8) 0.0323(7) 0.0349(7) -0.0079(6) -0.0047(6) -0.0009(6)
C5 0.0378(8) 0.0387(8) 0.0375(7) -0.0044(6) 0.0016(6) 0.0069(6)
C6 0.0351(13) 0.092(2) 0.0394(12) 0.000 0.0097(10) 0.000
C7 0.0425(13) 0.0465(12) 0.0296(9) 0.000 -0.0051(8) 0.000

loop_
_atom_type_symbol
_atom_type_description
_atom_type_scat_dispersion_real
_atom_type_scat_dispersion_imag
_atom_type_scat_source
C C 0.0033 0.0016 'International Tables Vol C Tables 4.2.6.8 and 6.1.1.4'
H H 0.0000 0.0000 'International Tables Vol C Tables 4.2.6.8 and 6.1.1.4'
N N 0.0061 0.0033 'International Tables Vol C Tables 4.2.6.8 and 6.1.1.4'
O O 0.0106 0.0060 'International Tables Vol C Tables 4.2.6.8 and 6.1.1.4'

loop_
_geom_angle_atom_site_label_1
_geom_angle_atom_site_label_2
_geom_angle_atom_site_label_3
_geom_angle
_geom_angle_site_symmetry_1
_geom_angle_site_symmetry_3
C1 N1 C5 108.15(10) . .
C1 N1 C5 108.15(10) . 7_565
C5 N1 C5 109.26(14) . 7_565
O1 C1 N1 120.53(17) . .
O1 C1 C2 124.48(17) . .
N1 C1 C2 114.99(14) . .
C6 C2 C1 110.95(16) . .
C6 C2 C3 111.62(10) . .
C1 C2 C3 107.30(10) . .
C6 C2 C3 111.62(10) . 7_565
C1 C2 C3 107.30(10) . 7_565
C3 C2 C3 107.83(14) . 7_565
C4 C3 C2 110.05(11) . .
C4 C3 H3A 109.7 . .
C2 C3 H3A 109.7 . .
C4 C3 H3B 109.7 . .
C2 C3 H3B 109.7 . .
H3A C3 H3B 108.2 . .
C5 C4 C3 108.18(10) . .
C5 C4 C7 109.43(13) . .
C3 C4 C7 109.87(12) . .
C5 C4 H4A 109.8 . .
C3 C4 H4A 109.8 . .
C7 C4 H4A 109.8 . .
N1 C5 C4 111.79(11) . .
N1 C5 H5A 109.3 . .
C4 C5 H5A 109.3 . .
N1 C5 H5B 109.3 . .
C4 C5 H5B 109.3 . .
H5A C5 H5B 107.9 . .
C2 C6 H6A 108.4(10) . .
C2 C6 H6B 109.7(14) . .
H6A C6 H6B 110.9(13) . .
C4 C7 C4 108.60(15) 7_565 .
C4 C7 H7A 110.0 7_565 .
C4 C7 H7A 110.0 . .
C4 C7 H7B 110.0 7_565 .
C4 C7 H7B 110.0 . .
H7A C7 H7B 108.4 . .

loop_
_geom_bond_atom_site_label_1
_geom_bond_atom_site_label_2
_geom_bond_distance
_geom_bond_site_symmetry_2
O1 C1 1.2009(19) .
N1 C1 1.448(2) .
N1 C5 1.4864(15) .
N1 C5 1.4864(15) 7_565
C1 C2 1.522(3) .
C2 C6 1.522(3) .
C2 C3 1.5438(16) .
C2 C3 1.5438(16) 7_565
C3 C4 1.5273(18) .
C3 H3A 0.9900 .
C3 H3B 0.9900 .
C4 C5 1.526(2) .
C4 C7 1.5282(16) .
C4 H4A 1.0000 .
C5 H5A 0.9900 .
C5 H5B 0.9900 .
C6 H6A 1.014(19) .
C6 H6B 1.02(3) .
C7 C4 1.5282(16) 7_565
C7 H7A 0.9900 .
C7 H7B 0.9900 .

loop_
_geom_torsion_atom_site_label_1
_geom_torsion_atom_site_label_2
_geom_torsion_atom_site_label_3
_geom_torsion_atom_site_label_4
_geom_torsion
_geom_torsion_site_symmetry_1
_geom_torsion_site_symmetry_4
C5 N1 C1 O1 -120.89(9) . .
C5 N1 C1 O1 120.89(9) 7_565 .
C5 N1 C1 C2 59.11(9) . .
C5 N1 C1 C2 -59.11(9) 7_565 .
O1 C1 C2 C6 0.0 . .
N1 C1 C2 C6 180.0 . .
O1 C1 C2 C3 122.17(9) . .
N1 C1 C2 C3 -57.83(9) . .
O1 C1 C2 C3 -122.17(9) . 7_565
N1 C1 C2 C3 57.83(9) . 7_565
C6 C2 C3 C4 177.64(13) . .
C1 C2 C3 C4 55.88(14) . .
C3 C2 C3 C4 -59.42(17) 7_565 .
C2 C3 C4 C5 -58.47(14) . .
C2 C3 C4 C7 60.93(15) . .
C1 N1 C5 C4 -59.36(14) . .
C5 N1 C5 C4 58.14(18) 7_565 .
C3 C4 C5 N1 60.45(14) . .
C7 C4 C5 N1 -59.23(15) . .
C5 C4 C7 C4 58.31(19) . 7_565
C3 C4 C7 C4 -60.32(19) . 7_565
